data_7000397
loop_
_publ_author_name
'Agostinho, Magno'
'Rosa, Vitor'
'Avil\'es, Teresa'
'Welter, Richard'
'Braunstein, Pierre'

_publ_section_title
;
 Synthesis and characterization of Co and Ni complexes stabilized by
 keto- and acetamide-derived P,O-type phosphine ligands
;
_journal_issue 5
_journal_name_full 'Dalton Transactions'
_journal_page_first 814
_journal_page_last 822
_journal_paper_doi 10.1039/b814284j
_journal_year 2009
_chemical_formula_moiety 'C8 H18 N O P'
_chemical_formula_sum 'C8 H18 N O P'
_chemical_formula_weight 175.20
_chemical_name_systematic
;
?
;
_space_group_IT_number 14
_symmetry_cell_setting monoclinic
_symmetry_space_group_name_Hall '-P 2ybc'
_symmetry_space_group_name_H-M 'P 1 21/c 1'
_atom_sites_solution_hydrogens geom
_atom_sites_solution_primary direct
_atom_sites_solution_secondary difmap
_audit_creation_method SHELXL-97
_cell_angle_alpha 90.00
_cell_angle_beta 105.741(2)
_cell_angle_gamma 90.00
_cell_formula_units_Z 4
_cell_length_a 15.5860(5)
_cell_length_b 7.8790(4)
_cell_length_c 9.1420(12)
_cell_measurement_reflns_used 2373
_cell_measurement_temperature 173(2)
_cell_measurement_theta_max 29.131
_cell_measurement_theta_min 0.998
_cell_volume 1080.55(16)
_computing_cell_refinement 'Denzo (Nonius B.V., 1998)'
_computing_data_collection 'Collect (Nonius B.V., 1998)'
_computing_data_reduction 'Denzo (Nonius B.V., 1998)'
_computing_molecular_graphics 'PLATON 98 (Spek, 1998)'
_computing_publication_material 'SHELXL-97 (Sheldrick, 1997)'
_computing_structure_refinement 'SHELXL-97 (Sheldrick, 1997)'
_computing_structure_solution 'SHELXS-97 (Sheldrick, 1997)'
_diffrn_ambient_temperature 173(2)
_diffrn_measured_fraction_theta_full 0.992
_diffrn_measured_fraction_theta_max 0.992
_diffrn_measurement_device_type KappaCCD
_diffrn_measurement_method '\f scans'
_diffrn_radiation_monochromator graphite
_diffrn_radiation_source 'fine-focus sealed tube'
_diffrn_radiation_type MoK\a
_diffrn_radiation_wavelength 0.71073
_diffrn_reflns_av_R_equivalents 0.0466
_diffrn_reflns_av_sigmaI/netI 0.0861
_diffrn_reflns_limit_h_max 21
_diffrn_reflns_limit_h_min -21
_diffrn_reflns_limit_k_max 10
_diffrn_reflns_limit_k_min -8
_diffrn_reflns_limit_l_max 12
_diffrn_reflns_limit_l_min -12
_diffrn_reflns_number 5114
_diffrn_reflns_theta_full 29.15
_diffrn_reflns_theta_max 29.15
_diffrn_reflns_theta_min 1.36
_exptl_absorpt_coefficient_mu 0.209
_exptl_absorpt_correction_type none
_exptl_crystal_colour colorless
_exptl_crystal_density_diffrn 1.077
_exptl_crystal_density_method 'not measured'
_exptl_crystal_description prism
_exptl_crystal_F_000 384
_exptl_crystal_size_max 0.18
_exptl_crystal_size_mid 0.12
_exptl_crystal_size_min 0.12
_refine_diff_density_max 0.320
_refine_diff_density_min -0.259
_refine_diff_density_rms 0.051
_refine_ls_extinction_method none
_refine_ls_goodness_of_fit_ref 1.040
_refine_ls_hydrogen_treatment mixed
_refine_ls_matrix_type full
_refine_ls_number_parameters 104
_refine_ls_number_reflns 2898
_refine_ls_number_restraints 0
_refine_ls_restrained_S_all 1.040
_refine_ls_R_factor_all 0.1227
_refine_ls_R_factor_gt 0.0568
_refine_ls_shift/su_max 0.020
_refine_ls_shift/su_mean 0.001
_refine_ls_structure_factor_coef Fsqd
_refine_ls_weighting_details 'calc w=1/[\s^2^(Fo^2^)+(0.0692P)^2^+0.0865P] where P=(Fo^2^+2Fc^2^)/3'
_refine_ls_weighting_scheme calc
_refine_ls_wR_factor_gt 0.1410
_refine_ls_wR_factor_ref 0.1650
_reflns_number_gt 1559
_reflns_number_total 2898
_reflns_threshold_expression >2sigma(I)
_cod_data_source_file b814284j.txt
_cod_data_source_block HL3
_cod_original_sg_symbol_H-M P21/c
_cod_database_code 7000397

loop_
_symmetry_equiv_pos_as_xyz
'x, y, z'
'-x, y+1/2, -z+1/2'
'-x, -y, -z'
'x, -y-1/2, z-1/2'

loop_
_atom_site_label
_atom_site_type_symbol
_atom_site_fract_x
_atom_site_fract_y
_atom_site_fract_z
_atom_site_U_iso_or_equiv
_atom_site_adp_type
_atom_site_occupancy
_atom_site_symmetry_multiplicity
_atom_site_calc_flag
_atom_site_refinement_flags
_atom_site_disorder_assembly
_atom_site_disorder_group
P P 0.73011(4) 0.14828(8) 0.82042(7) 0.0449(2) Uani 1 1 d . . .
O O 0.88123(11) 0.3602(2) 0.98553(18) 0.0542(5) Uani 1 1 d . . .
N N 0.81734(13) 0.2327(3) 0.7619(2) 0.0404(5) Uani 1 1 d . . .
C1 C 0.95514(17) 0.3865(3) 0.7901(3) 0.0590(7) Uani 1 1 d . . .
H1A H 1.0007 0.4449 0.8692 0.088 Uiso 1 1 calc . . .
H1B H 0.9306 0.4651 0.7061 0.088 Uiso 1 1 calc . . .
H1C H 0.9820 0.2891 0.7526 0.088 Uiso 1 1 calc . . .
C2 C 0.88185(15) 0.3261(3) 0.8552(3) 0.0383(5) Uani 1 1 d . . .
C3 C 0.63441(16) 0.2302(4) 0.6690(3) 0.0561(7) Uani 1 1 d . . .
H3 H 0.6419 0.1945 0.5682 0.067 Uiso 1 1 calc . . .
C4 C 0.63207(19) 0.4222(4) 0.6737(3) 0.0722(8) Uani 1 1 d . . .
H4A H 0.5809 0.4638 0.5938 0.108 Uiso 1 1 calc . . .
H4B H 0.6872 0.4679 0.6573 0.108 Uiso 1 1 calc . . .
H4C H 0.6266 0.4593 0.7731 0.108 Uiso 1 1 calc . . .
C5 C 0.5480(2) 0.1529(5) 0.6877(4) 0.0880(11) Uani 1 1 d . . .
H5A H 0.5407 0.1838 0.7875 0.132 Uiso 1 1 calc . . .
H5B H 0.5506 0.0290 0.6798 0.132 Uiso 1 1 calc . . .
H5C H 0.4973 0.1963 0.6078 0.132 Uiso 1 1 calc . . .
C6 C 0.7377(2) -0.0755(4) 0.7710(4) 0.0667(8) Uani 1 1 d . . .
H6 H 0.6911 -0.1372 0.8067 0.080 Uiso 1 1 calc . . .
C7 C 0.7216(3) -0.1183(4) 0.6030(4) 0.0986(13) Uani 1 1 d . . .
H7A H 0.7663 -0.0610 0.5631 0.148 Uiso 1 1 calc . . .
H7B H 0.6619 -0.0800 0.5469 0.148 Uiso 1 1 calc . . .
H7C H 0.7262 -0.2413 0.5911 0.148 Uiso 1 1 calc . . .
C8 C 0.8274(3) -0.1448(4) 0.8628(5) 0.1030(13) Uani 1 1 d . . .
H8A H 0.8301 -0.2670 0.8444 0.154 Uiso 1 1 calc . . .
H8B H 0.8343 -0.1248 0.9712 0.154 Uiso 1 1 calc . . .
H8C H 0.8754 -0.0872 0.8318 0.154 Uiso 1 1 calc . . .
H1 H 0.8215(15) 0.220(3) 0.688(3) 0.037(7) Uiso 1 1 d . . .

loop_
_atom_site_aniso_label
_atom_site_aniso_U_11
_atom_site_aniso_U_22
_atom_site_aniso_U_33
_atom_site_aniso_U_23
_atom_site_aniso_U_13
_atom_site_aniso_U_12
P 0.0443(4) 0.0620(4) 0.0331(4) -0.0058(3) 0.0187(3) -0.0128(3)
O 0.0582(11) 0.0725(11) 0.0340(9) -0.0132(8) 0.0162(8) -0.0218(8)
N 0.0432(12) 0.0529(12) 0.0294(11) -0.0084(10) 0.0173(9) -0.0101(9)
C1 0.0517(16) 0.0772(17) 0.0536(16) -0.0110(13) 0.0236(13) -0.0218(13)
C2 0.0385(13) 0.0443(13) 0.0331(12) 0.0006(10) 0.0113(10) -0.0016(10)
C3 0.0403(14) 0.092(2) 0.0365(13) -0.0063(13) 0.0116(11) -0.0138(13)
C4 0.0628(19) 0.087(2) 0.068(2) 0.0033(17) 0.0210(16) 0.0227(15)
C5 0.0463(18) 0.148(3) 0.069(2) -0.005(2) 0.0155(16) -0.0267(18)
C6 0.083(2) 0.0571(16) 0.074(2) -0.0062(15) 0.0444(17) -0.0222(15)
C7 0.166(4) 0.070(2) 0.084(3) -0.0237(17) 0.074(3) -0.037(2)
C8 0.100(3) 0.067(2) 0.163(4) 0.026(2) 0.072(3) 0.0102(18)

loop_
_atom_type_symbol
_atom_type_description
_atom_type_scat_dispersion_real
_atom_type_scat_dispersion_imag
_atom_type_scat_source
C C 0.0033 0.0016 'International Tables Vol C Tables 4.2.6.8 and 6.1.1.4'
H H 0.0000 0.0000 'International Tables Vol C Tables 4.2.6.8 and 6.1.1.4'
N N 0.0061 0.0033 'International Tables Vol C Tables 4.2.6.8 and 6.1.1.4'
O O 0.0106 0.0060 'International Tables Vol C Tables 4.2.6.8 and 6.1.1.4'
P P 0.1023 0.0942 'International Tables Vol C Tables 4.2.6.8 and 6.1.1.4'

loop_
_geom_angle_atom_site_label_1
_geom_angle_atom_site_label_2
_geom_angle_atom_site_label_3
_geom_angle
_geom_angle_site_symmetry_1
_geom_angle_site_symmetry_3
_geom_angle_publ_flag
N P C6 100.68(11) . . ?
N P C3 100.16(11) . . ?
C6 P C3 104.11(14) . . ?
C2 N P 122.06(16) . . ?
C2 N H1 116(2) . . ?
P N H1 122(2) . . ?
C2 C1 H1A 109.5 . . ?
C2 C1 H1B 109.5 . . ?
H1A C1 H1B 109.5 . . ?
C2 C1 H1C 109.5 . . ?
H1A C1 H1C 109.5 . . ?
H1B C1 H1C 109.5 . . ?
O C2 N 122.3(2) . . ?
O C2 C1 121.6(2) . . ?
N C2 C1 116.1(2) . . ?
C4 C3 C5 111.5(2) . . ?
C4 C3 P 110.32(18) . . ?
C5 C3 P 109.4(2) . . ?
C4 C3 H3 108.5 . . ?
C5 C3 H3 108.5 . . ?
P C3 H3 108.5 . . ?
C3 C4 H4A 109.5 . . ?
C3 C4 H4B 109.5 . . ?
H4A C4 H4B 109.5 . . ?
C3 C4 H4C 109.5 . . ?
H4A C4 H4C 109.5 . . ?
H4B C4 H4C 109.5 . . ?
C3 C5 H5A 109.5 . . ?
C3 C5 H5B 109.5 . . ?
H5A C5 H5B 109.5 . . ?
C3 C5 H5C 109.5 . . ?
H5A C5 H5C 109.5 . . ?
H5B C5 H5C 109.5 . . ?
C8 C6 C7 110.6(3) . . ?
C8 C6 P 108.7(2) . . ?
C7 C6 P 117.2(2) . . ?
C8 C6 H6 106.6 . . ?
C7 C6 H6 106.6 . . ?
P C6 H6 106.6 . . ?
C6 C7 H7A 109.5 . . ?
C6 C7 H7B 109.5 . . ?
H7A C7 H7B 109.5 . . ?
C6 C7 H7C 109.5 . . ?
H7A C7 H7C 109.5 . . ?
H7B C7 H7C 109.5 . . ?
C6 C8 H8A 109.5 . . ?
C6 C8 H8B 109.5 . . ?
H8A C8 H8B 109.5 . . ?
C6 C8 H8C 109.5 . . ?
H8A C8 H8C 109.5 . . ?
H8B C8 H8C 109.5 . . ?

loop_
_geom_bond_atom_site_label_1
_geom_bond_atom_site_label_2
_geom_bond_distance
_geom_bond_site_symmetry_2
_geom_bond_publ_flag
P N 1.724(2) . ?
P C6 1.832(3) . ?
P C3 1.854(3) . ?
O C2 1.224(3) . ?
N C2 1.347(3) . ?
N H1 0.70(2) . ?
C1 C2 1.501(3) . ?
C1 H1A 0.9800 . ?
C1 H1B 0.9800 . ?
C1 H1C 0.9800 . ?
C3 C4 1.514(4) . ?
C3 C5 1.530(4) . ?
C3 H3 1.0000 . ?
C4 H4A 0.9800 . ?
C4 H4B 0.9800 . ?
C4 H4C 0.9800 . ?
C5 H5A 0.9800 . ?
C5 H5B 0.9800 . ?
C5 H5C 0.9800 . ?
C6 C8 1.522(5) . ?
C6 C7 1.525(4) . ?
C6 H6 1.0000 . ?
C7 H7A 0.9800 . ?
C7 H7B 0.9800 . ?
C7 H7C 0.9800 . ?
C8 H8A 0.9800 . ?
C8 H8B 0.9800 . ?
C8 H8C 0.9800 . ?

loop_
_geom_torsion_atom_site_label_1
_geom_torsion_atom_site_label_2
_geom_torsion_atom_site_label_3
_geom_torsion_atom_site_label_4
_geom_torsion
_geom_torsion_site_symmetry_1
_geom_torsion_site_symmetry_2
_geom_torsion_site_symmetry_3
_geom_torsion_site_symmetry_4
_geom_torsion_publ_flag
C6 P N C2 -126.6(2) . . . . ?
C3 P N C2 126.8(2) . . . . ?
P N C2 O -1.9(3) . . . . ?
P N C2 C1 178.08(18) . . . . ?
N P C3 C4 -63.59(19) . . . . ?
C6 P C3 C4 -167.42(18) . . . . ?
N P C3 C5 173.4(2) . . . . ?
C6 P C3 C5 69.6(2) . . . . ?
N P C6 C8 62.3(2) . . . . ?
C3 P C6 C8 165.7(2) . . . . ?
N P C6 C7 -64.0(3) . . . . ?
C3 P C6 C7 39.5(3) . . . . ?

loop_
_cod_related_entry_id
_cod_related_entry_database
_cod_related_entry_code
1 ChemSpider 30652573
